data_4311688
loop_
_publ_author_name
'Glen G. Briand'
'Neil Burford'
'Melanie D. Eelman'
'Nadia Aumeerally'
'Luke Chen'
'T. Stanley Cameron'
'Katherine N. Robertson'

_publ_contact_author_address
;
Department of Chemistry
Dalhousie University
Halifax, Nova Scotia
B3H 4J3
;
_publ_contact_author_email ' neil.burford@dal.ca '
_publ_contact_author_fax ' (902) 494-1310 '
_publ_contact_author_name ' Neil Burford'
_publ_contact_author_phone ' (902) 494-3190 '
_publ_section_title
;
 Identification, Isolation, and Characterization of Cysteinate and
 Thiolactate Complexes of Bismuth
;
_journal_name_full 'Inorganic Chemistry'
_journal_page_first 6495
_journal_page_last 6500
_journal_paper_doi 10.1021/ic049594n
_journal_volume 43
_journal_year 2004
_chemical_formula_moiety 'C3 H4 Bi Cl2 O2 S, K'
_chemical_formula_sum 'C3 H4 Bi Cl2 K O2 S'
_chemical_formula_weight 423.11
_space_group_IT_number 14
_symmetry_cell_setting monoclinic
_symmetry_Int_Tables_number 14
_symmetry_space_group_name_Hall '-P 2ybc'
_symmetry_space_group_name_H-M 'P 1 21/c 1'
_atom_sites_solution_hydrogens geom
_atom_sites_solution_primary direct
_atom_sites_solution_secondary difmap
_audit_creation_date 2004-03-12
_audit_creation_method 'by teXsan for Windows v1.06'
_cell_angle_alpha 90.00
_cell_angle_beta 109.17(2)
_cell_angle_gamma 90.00
_cell_formula_units_Z 4
_cell_length_a 7.822(3)
_cell_length_b 14.475(3)
_cell_length_c 8.629(2)
_cell_measurement_reflns_used 25
_cell_measurement_temperature 293(2)
_cell_measurement_theta_max 38.7
_cell_measurement_theta_min 33.0
_cell_volume 922.8(5)
_computing_cell_refinement 'MSC/AFC Diffractometer Control'
_computing_data_collection 'MSC/AFC Diffractometer Control'
_computing_data_reduction
;

teXsan for Windows version 1.06 (MSC, 1997-1999)

;
_computing_structure_refinement 'SHELXL-97 (Sheldrick, 1997)'
_computing_structure_solution
;

SIR92 (Altomare, et. al. 1994)

;
_diffrn_ambient_temperature 293(2)
_diffrn_measured_fraction_theta_full 0.982
_diffrn_measured_fraction_theta_max 0.982
_diffrn_measurement_device 'Rigaku AFC5R'
_diffrn_measurement_method \w-2\q
_diffrn_orient_matrix_UB_11 0.07624
_diffrn_orient_matrix_UB_12 0.00716
_diffrn_orient_matrix_UB_13 -0.07232
_diffrn_orient_matrix_UB_21 -0.10898
_diffrn_orient_matrix_UB_22 -0.01064
_diffrn_orient_matrix_UB_23 -0.09880
_diffrn_orient_matrix_UB_31 -0.02513
_diffrn_orient_matrix_UB_32 0.06788
_diffrn_orient_matrix_UB_33 -0.00786
_diffrn_radiation_detector 'scintillation counter'
_diffrn_radiation_monochromator graphite
_diffrn_radiation_source 'Rigaku rotating anode'
_diffrn_radiation_type CuK\a
_diffrn_radiation_wavelength 1.54178
_diffrn_reflns_av_R_equivalents 0.056
_diffrn_reflns_av_sigmaI/netI 0.0913
_diffrn_reflns_limit_h_max 9
_diffrn_reflns_limit_h_min 0
_diffrn_reflns_limit_k_max 16
_diffrn_reflns_limit_k_min 0
_diffrn_reflns_limit_l_max 9
_diffrn_reflns_limit_l_min -10
_diffrn_reflns_number 1622
_diffrn_reflns_reduction_process 'Lp corrections applied'
_diffrn_reflns_theta_full 65.04
_diffrn_reflns_theta_max 65.04
_diffrn_reflns_theta_min 3.06
_diffrn_standards_decay_% 0.07
_diffrn_standards_interval_count 150
_diffrn_standards_number 3
_exptl_absorpt_coefficient_mu 48.727
_exptl_absorpt_correction_T_max 1.000
_exptl_absorpt_correction_T_min 0.883
_exptl_absorpt_correction_type psi-scan
_exptl_absorpt_process_details
;

North,Phillips & Matthews, 1968

;
_exptl_crystal_colour colourless
_exptl_crystal_density_diffrn 3.045
_exptl_crystal_density_meas ?
_exptl_crystal_description 'cut from a needle'
_exptl_crystal_F_000 760
_exptl_crystal_size_max 0.12
_exptl_crystal_size_mid 0.06
_exptl_crystal_size_min 0.05
_refine_diff_density_max 2.120
_refine_diff_density_min -2.878
_refine_diff_density_rms 0.425
_refine_ls_extinction_coef 0.00081(18)
_refine_ls_extinction_expression
;

Fc^*^=kFc[1+0.001xFc^2^\l^3^/sin(2\q)]^-1/4^

;
_refine_ls_extinction_method SHELXL
_refine_ls_goodness_of_fit_ref 1.036
_refine_ls_hydrogen_treatment noref
_refine_ls_matrix_type full
_refine_ls_number_constraints 0
_refine_ls_number_parameters 92
_refine_ls_number_reflns 1546
_refine_ls_number_restraints 36
_refine_ls_restrained_S_all 1.032
_refine_ls_R_factor_all 0.1233
_refine_ls_R_factor_gt 0.0597
_refine_ls_shift/su_max 0.000
_refine_ls_shift/su_mean 0.000
_refine_ls_structure_factor_coef Fsqd
_refine_ls_weighting_details
;

w=1/[\s^2^(Fo^2^)+(0.1111P)^2^+19.7723P] where P=(Fo^2^+2Fc^2^)/3

;
_refine_ls_weighting_scheme calc
_refine_ls_wR_factor_gt 0.1565
_refine_ls_wR_factor_ref 0.1923
_reflns_number_gt 938
_reflns_number_total 1546
_reflns_threshold_expression >2sigma(I)
_cod_data_source_file ic049594nsi20040326_094550_1.cif
_cod_data_source_block luke1b
_cod_original_cell_volume 922.8(4)
_cod_original_sg_symbol_Hall '-P 2ybc '
_cod_original_sg_symbol_H-M 'P 21/c '
_cod_database_code 4311688

loop_
_symmetry_equiv_pos_as_xyz
'x, y, z'
'-x, y+1/2, -z+1/2'
'-x, -y, -z'
'x, -y-1/2, z-1/2'

loop_
_atom_site_label
_atom_site_type_symbol
_atom_site_fract_x
_atom_site_fract_y
_atom_site_fract_z
_atom_site_U_iso_or_equiv
_atom_site_adp_type
_atom_site_occupancy
_atom_site_symmetry_multiplicity
_atom_site_calc_flag
_atom_site_refinement_flags
_atom_site_disorder_assembly
_atom_site_disorder_group
Bi1 Bi 0.69133(11) 0.27971(8) 0.39575(10) 0.0382(4) Uani 1 1 d U . .
K1 K 0.2391(9) 0.4212(6) 0.5912(8) 0.0604(17) Uani 1 1 d U . .
Cl1 Cl 0.8483(9) 0.3888(6) 0.6469(8) 0.0600(19) Uani 1 1 d U . .
Cl2 Cl 0.9120(11) 0.3622(8) 0.2677(10) 0.076(3) Uani 1 1 d U . .
S1 S 0.4671(8) 0.4098(5) 0.3211(8) 0.0482(17) Uani 1 1 d U . .
O1 O 0.529(2) 0.2556(14) 0.103(2) 0.050(4) Uani 1 1 d DU . .
O2 O 0.415(2) 0.3394(16) -0.1207(16) 0.053(5) Uani 1 1 d DU . .
C1 C 0.320(3) 0.3735(19) 0.116(3) 0.053(6) Uani 1 1 d DU . .
H1 H 0.2288 0.3303 0.1278 0.064 Uiso 1 1 calc R . .
C2 C 0.429(3) 0.3274(16) 0.023(2) 0.049(6) Uani 1 1 d DU . .
C3 C 0.227(6) 0.459(3) 0.025(4) 0.098(14) Uani 1 1 d DU . .
H3A H 0.1580 0.4881 0.0853 0.147 Uiso 1 1 calc R . .
H3B H 0.1473 0.4418 -0.0819 0.147 Uiso 1 1 calc R . .
H3C H 0.3161 0.5016 0.0134 0.147 Uiso 1 1 calc R . .

loop_
_atom_site_aniso_label
_atom_site_aniso_U_11
_atom_site_aniso_U_22
_atom_site_aniso_U_33
_atom_site_aniso_U_23
_atom_site_aniso_U_13
_atom_site_aniso_U_12
Bi1 0.0310(5) 0.0568(7) 0.0240(6) 0.0004(5) 0.0054(3) -0.0003(5)
K1 0.051(3) 0.084(5) 0.043(3) 0.012(3) 0.011(3) -0.004(3)
Cl1 0.052(4) 0.082(6) 0.039(3) -0.011(3) 0.005(3) -0.016(3)
Cl2 0.063(4) 0.112(8) 0.059(4) 0.004(5) 0.027(4) -0.025(4)
S1 0.045(3) 0.063(5) 0.027(3) -0.008(3) 0.000(2) 0.012(3)
O1 0.047(8) 0.072(12) 0.030(6) -0.001(6) 0.010(6) 0.021(7)
O2 0.056(10) 0.069(14) 0.023(7) -0.003(8) -0.002(7) 0.005(10)
C1 0.030(11) 0.076(18) 0.040(8) -0.011(10) -0.006(6) 0.014(10)
C2 0.051(13) 0.056(15) 0.027(7) -0.012(8) -0.004(8) 0.004(10)
C3 0.11(3) 0.12(3) 0.046(15) 0.016(18) -0.002(15) 0.07(2)

loop_
_atom_type_symbol
_atom_type_description
_atom_type_scat_dispersion_real
_atom_type_scat_dispersion_imag
_atom_type_scat_source
C C 0.0181 0.0091 'International Tables Vol C Tables 4.2.6.8 and 6.1.1.4'
H H 0.0000 0.0000 'International Tables Vol C Tables 4.2.6.8 and 6.1.1.4'
O O 0.0492 0.0322 'International Tables Vol C Tables 4.2.6.8 and 6.1.1.4'
Cl Cl 0.3639 0.7018 'International Tables Vol C Tables 4.2.6.8 and 6.1.1.4'
Bi Bi -4.0111 8.9310 'International Tables Vol C Tables 4.2.6.8 and 6.1.1.4'
S S 0.3331 0.5567 'International Tables Vol C Tables 4.2.6.8 and 6.1.1.4'
K K 0.3868 1.0657 'International Tables Vol C Tables 4.2.6.8 and 6.1.1.4'

loop_
_geom_angle_atom_site_label_1
_geom_angle_atom_site_label_2
_geom_angle_atom_site_label_3
_geom_angle
_geom_angle_site_symmetry_1
_geom_angle_site_symmetry_3
_geom_angle_publ_flag
O1 Bi1 S1 76.2(4) . . ?
O1 Bi1 O1 118.9(7) . 4_566 ?
S1 Bi1 O1 82.2(5) . 4_566 ?
O1 Bi1 Cl2 79.6(5) . . ?
S1 Bi1 Cl2 92.9(3) . . ?
O1 Bi1 Cl2 158.5(4) 4_566 . ?
O1 Bi1 Cl1 151.2(5) . . ?
S1 Bi1 Cl1 81.9(2) . . ?
O1 Bi1 Cl1 75.5(4) 4_566 . ?
Cl2 Bi1 Cl1 83.1(3) . . ?
O1 Bi1 O2 74.0(6) . 4_566 ?
S1 Bi1 O2 89.2(5) . 4_566 ?
O1 Bi1 O2 49.1(4) 4_566 4_566 ?
Cl2 Bi1 O2 152.2(4) . 4_566 ?
Cl1 Bi1 O2 124.6(4) . 4_566 ?
O1 Bi1 K1 100.7(5) . 3_666 ?
S1 Bi1 K1 48.09(19) . 3_666 ?
O1 Bi1 K1 105.5(5) 4_566 3_666 ?
Cl2 Bi1 K1 57.7(3) . 3_666 ?
Cl1 Bi1 K1 50.5(2) . 3_666 ?
O2 Bi1 K1 135.8(5) 4_566 3_666 ?
O2 K1 Cl2 134.7(6) 1_556 1_455 ?
O2 K1 S1 90.5(5) 1_556 3_666 ?
Cl2 K1 S1 134.1(3) 1_455 3_666 ?
O2 K1 Cl1 91.1(5) 1_556 1_455 ?
Cl2 K1 Cl1 64.9(2) 1_455 1_455 ?
S1 K1 Cl1 133.7(3) 3_666 1_455 ?
O2 K1 Cl1 149.8(6) 1_556 3_666 ?
Cl2 K1 Cl1 75.1(2) 1_455 3_666 ?
S1 K1 Cl1 61.1(2) 3_666 3_666 ?
Cl1 K1 Cl1 101.2(3) 1_455 3_666 ?
O2 K1 S1 113.1(5) 1_556 . ?
Cl2 K1 S1 80.7(2) 1_455 . ?
S1 K1 S1 72.9(2) 3_666 . ?
Cl1 K1 S1 145.5(3) 1_455 . ?
Cl1 K1 S1 70.5(2) 3_666 . ?
O2 K1 O1 60.6(5) 1_556 4_566 ?
Cl2 K1 O1 99.1(4) 1_455 4_566 ?
S1 K1 O1 98.3(3) 3_666 4_566 ?
Cl1 K1 O1 122.3(4) 1_455 4_566 ?
Cl1 K1 O1 129.2(4) 3_666 4_566 ?
S1 K1 O1 58.9(3) . 4_566 ?
O2 K1 Cl2 101.0(5) 1_556 3_666 ?
Cl2 K1 Cl2 105.2(3) 1_455 3_666 ?
S1 K1 Cl2 64.3(2) 3_666 3_666 ?
Cl1 K1 Cl2 70.0(2) 1_455 3_666 ?
Cl1 K1 Cl2 59.0(2) 3_666 3_666 ?
S1 K1 Cl2 124.6(3) . 3_666 ?
O1 K1 Cl2 155.7(4) 4_566 3_666 ?
O2 K1 K1 134.8(5) 1_556 3_566 ?
Cl2 K1 K1 57.7(2) 1_455 3_566 ?
S1 K1 K1 98.7(3) 3_666 3_566 ?
Cl1 K1 K1 51.5(2) 1_455 3_566 ?
Cl1 K1 K1 49.7(2) 3_666 3_566 ?
S1 K1 K1 111.9(3) . 3_566 ?
O1 K1 K1 156.8(4) 4_566 3_566 ?
Cl2 K1 K1 47.5(2) 3_666 3_566 ?
O2 K1 Bi1 113.1(5) 1_556 3_666 ?
Cl2 K1 Bi1 110.0(3) 1_455 3_666 ?
S1 K1 Bi1 34.82(14) 3_666 3_666 ?
Cl1 K1 Bi1 104.6(2) 1_455 3_666 ?
Cl1 K1 Bi1 37.16(14) 3_666 3_666 ?
S1 K1 Bi1 88.6(2) . 3_666 ?
O1 K1 Bi1 132.1(3) 4_566 3_666 ?
Cl2 K1 Bi1 36.84(14) 3_666 3_666 ?
K1 K1 Bi1 63.9(2) 3_566 3_666 ?
Bi1 Cl1 K1 99.8(3) . 1_655 ?
Bi1 Cl1 K1 92.4(2) . 3_666 ?
K1 Cl1 K1 78.8(3) 1_655 3_666 ?
Bi1 Cl2 K1 101.6(3) . 1_655 ?
Bi1 Cl2 K1 85.5(3) . 3_666 ?
K1 Cl2 K1 74.8(3) 1_655 3_666 ?
C1 S1 Bi1 101.3(7) . . ?
C1 S1 K1 127.2(10) . 3_666 ?
Bi1 S1 K1 97.1(2) . 3_666 ?
C1 S1 K1 111.9(8) . . ?
Bi1 S1 K1 110.1(3) . . ?
K1 S1 K1 107.1(2) 3_666 . ?
C2 O1 Bi1 115.6(13) . . ?
C2 O1 Bi1 97.9(12) . 4_565 ?
Bi1 O1 Bi1 122.7(7) . 4_565 ?
C2 O1 K1 107.2(16) . 4_565 ?
Bi1 O1 K1 104.5(6) . 4_565 ?
Bi1 O1 K1 108.0(6) 4_565 4_565 ?
C2 O2 K1 148.4(16) . 1_554 ?
C2 O2 Bi1 92.9(13) . 4_565 ?
K1 O2 Bi1 118.7(6) 1_554 4_565 ?
C2 C1 C3 110(2) . . ?
C2 C1 S1 110.8(15) . . ?
C3 C1 S1 107.9(19) . . ?
C2 C1 H1 109.3 . . ?
C3 C1 H1 109.3 . . ?
S1 C1 H1 109.3 . . ?
O2 C2 O1 118.1(19) . . ?
O2 C2 C1 126.8(19) . . ?
O1 C2 C1 114.1(16) . . ?
C1 C3 H3A 109.5 . . ?
C1 C3 H3B 109.5 . . ?
H3A C3 H3B 109.5 . . ?
C1 C3 H3C 109.5 . . ?
H3A C3 H3C 109.5 . . ?
H3B C3 H3C 109.5 . . ?

loop_
_geom_bond_atom_site_label_1
_geom_bond_atom_site_label_2
_geom_bond_distance
_geom_bond_site_symmetry_2
_geom_bond_publ_flag
Bi1 O1 2.454(17) . ?
Bi1 S1 2.509(7) . ?
Bi1 O1 2.558(18) 4_566 ?
Bi1 Cl2 2.623(8) . ?
Bi1 Cl1 2.636(7) . ?
Bi1 O2 2.73(2) 4_566 ?
Bi1 K1 4.361(8) 3_666 ?
K1 O2 2.688(17) 1_556 ?
K1 Cl2 3.221(10) 1_455 ?
K1 S1 3.270(10) 3_666 ?
K1 Cl1 3.279(10) 1_455 ?
K1 Cl1 3.366(12) 3_666 ?
K1 S1 3.372(10) . ?
K1 O1 3.40(2) 4_566 ?
K1 Cl2 3.695(14) 3_666 ?
K1 K1 4.220(14) 3_566 ?
K1 Bi1 4.361(8) 3_666 ?
Cl1 K1 3.279(10) 1_655 ?
Cl1 K1 3.366(12) 3_666 ?
Cl2 K1 3.221(10) 1_655 ?
Cl2 K1 3.695(14) 3_666 ?
S1 C1 1.84(2) . ?
S1 K1 3.270(10) 3_666 ?
O1 C2 1.346(14) . ?
O1 Bi1 2.558(18) 4_565 ?
O1 K1 3.40(2) 4_565 ?
O2 C2 1.221(13) . ?
O2 K1 2.688(17) 1_554 ?
O2 Bi1 2.73(2) 4_565 ?
C1 C2 1.504(14) . ?
C1 C3 1.521(15) . ?
C1 H1 0.9800 . ?
C3 H3A 0.9600 . ?
C3 H3B 0.9600 . ?
C3 H3C 0.9600 . ?

loop_
_geom_torsion_atom_site_label_1
_geom_torsion_atom_site_label_2
_geom_torsion_atom_site_label_3
_geom_torsion_atom_site_label_4
_geom_torsion
_geom_torsion_site_symmetry_1
_geom_torsion_site_symmetry_2
_geom_torsion_site_symmetry_3
_geom_torsion_site_symmetry_4
_geom_torsion_publ_flag
O1 Bi1 Cl1 K1 -79.3(10) . . . 1_655 ?
S1 Bi1 Cl1 K1 -119.9(3) . . . 1_655 ?
O1 Bi1 Cl1 K1 156.2(6) 4_566 . . 1_655 ?
Cl2 Bi1 Cl1 K1 -25.9(3) . . . 1_655 ?
O2 Bi1 Cl1 K1 156.8(5) 4_566 . . 1_655 ?
K1 Bi1 Cl1 K1 -79.1(3) 3_666 . . 1_655 ?
O1 Bi1 Cl1 K1 -0.2(10) . . . 3_666 ?
S1 Bi1 Cl1 K1 -40.8(2) . . . 3_666 ?
O1 Bi1 Cl1 K1 -124.8(5) 4_566 . . 3_666 ?
Cl2 Bi1 Cl1 K1 53.2(3) . . . 3_666 ?
O2 Bi1 Cl1 K1 -124.1(6) 4_566 . . 3_666 ?
O1 Bi1 Cl2 K1 -176.6(5) . . . 1_655 ?
S1 Bi1 Cl2 K1 108.0(3) . . . 1_655 ?
O1 Bi1 Cl2 K1 32.0(15) 4_566 . . 1_655 ?
Cl1 Bi1 Cl2 K1 26.5(3) . . . 1_655 ?
O2 Bi1 Cl2 K1 -158.2(10) 4_566 . . 1_655 ?
K1 Bi1 Cl2 K1 73.5(3) 3_666 . . 1_655 ?
O1 Bi1 Cl2 K1 109.9(4) . . . 3_666 ?
S1 Bi1 Cl2 K1 34.5(2) . . . 3_666 ?
O1 Bi1 Cl2 K1 -41.5(14) 4_566 . . 3_666 ?
Cl1 Bi1 Cl2 K1 -47.0(2) . . . 3_666 ?
O2 Bi1 Cl2 K1 128.3(10) 4_566 . . 3_666 ?
O1 Bi1 S1 C1 11.8(11) . . . . ?
O1 Bi1 S1 C1 -110.7(11) 4_566 . . . ?
Cl2 Bi1 S1 C1 90.3(10) . . . . ?
Cl1 Bi1 S1 C1 172.9(10) . . . . ?
O2 Bi1 S1 C1 -62.0(10) 4_566 . . . ?
K1 Bi1 S1 C1 130.3(10) 3_666 . . . ?
O1 Bi1 S1 K1 -118.5(5) . . . 3_666 ?
O1 Bi1 S1 K1 119.0(4) 4_566 . . 3_666 ?
Cl2 Bi1 S1 K1 -40.0(3) . . . 3_666 ?
Cl1 Bi1 S1 K1 42.6(2) . . . 3_666 ?
O2 Bi1 S1 K1 167.7(3) 4_566 . . 3_666 ?
O1 Bi1 S1 K1 130.3(6) . . . . ?
O1 Bi1 S1 K1 7.8(4) 4_566 . . . ?
Cl2 Bi1 S1 K1 -151.2(3) . . . . ?
Cl1 Bi1 S1 K1 -68.6(3) . . . . ?
O2 Bi1 S1 K1 56.5(4) 4_566 . . . ?
K1 Bi1 S1 K1 -111.2(3) 3_666 . . . ?
O2 K1 S1 C1 133.2(11) 1_556 . . . ?
Cl2 K1 S1 C1 -1.6(10) 1_455 . . . ?
S1 K1 S1 C1 -143.8(10) 3_666 . . . ?
Cl1 K1 S1 C1 2.1(12) 1_455 . . . ?
Cl1 K1 S1 C1 -79.1(10) 3_666 . . . ?
O1 K1 S1 C1 105.0(10) 4_566 . . . ?
Cl2 K1 S1 C1 -103.7(10) 3_666 . . . ?
K1 K1 S1 C1 -51.1(10) 3_566 . . . ?
Bi1 K1 S1 C1 -112.2(10) 3_666 . . . ?
O2 K1 S1 Bi1 21.5(6) 1_556 . . . ?
Cl2 K1 S1 Bi1 -113.4(3) 1_455 . . . ?
S1 K1 S1 Bi1 104.5(3) 3_666 . . . ?
Cl1 K1 S1 Bi1 -109.7(5) 1_455 . . . ?
Cl1 K1 S1 Bi1 169.2(3) 3_666 . . . ?
O1 K1 S1 Bi1 -6.8(4) 4_566 . . . ?
Cl2 K1 S1 Bi1 144.6(3) 3_666 . . . ?
K1 K1 S1 Bi1 -162.9(3) 3_566 . . . ?
Bi1 K1 S1 Bi1 136.0(2) 3_666 . . . ?
O2 K1 S1 K1 -83.0(6) 1_556 . . 3_666 ?
Cl2 K1 S1 K1 142.1(3) 1_455 . . 3_666 ?
S1 K1 S1 K1 0.0 3_666 . . 3_666 ?
Cl1 K1 S1 K1 145.8(6) 1_455 . . 3_666 ?
Cl1 K1 S1 K1 64.7(2) 3_666 . . 3_666 ?
O1 K1 S1 K1 -111.3(4) 4_566 . . 3_666 ?
Cl2 K1 S1 K1 40.1(3) 3_666 . . 3_666 ?
K1 K1 S1 K1 92.7(3) 3_566 . . 3_666 ?
Bi1 K1 S1 K1 31.57(16) 3_666 . . 3_666 ?
S1 Bi1 O1 C2 14.4(16) . . . . ?
O1 Bi1 O1 C2 87.2(15) 4_566 . . . ?
Cl2 Bi1 O1 C2 -81.2(17) . . . . ?
Cl1 Bi1 O1 C2 -27(2) . . . . ?
O2 Bi1 O1 C2 107.6(18) 4_566 . . . ?
K1 Bi1 O1 C2 -27.3(17) 3_666 . . . ?
S1 Bi1 O1 Bi1 133.7(10) . . . 4_565 ?
O1 Bi1 O1 Bi1 -153.5(12) 4_566 . . 4_565 ?
Cl2 Bi1 O1 Bi1 38.1(8) . . . 4_565 ?
Cl1 Bi1 O1 Bi1 92.2(10) . . . 4_565 ?
O2 Bi1 O1 Bi1 -133.1(11) 4_566 . . 4_565 ?
K1 Bi1 O1 Bi1 92.0(8) 3_666 . . 4_565 ?
S1 Bi1 O1 K1 -103.1(5) . . . 4_565 ?
O1 Bi1 O1 K1 -30.4(6) 4_566 . . 4_565 ?
Cl2 Bi1 O1 K1 161.2(5) . . . 4_565 ?
Cl1 Bi1 O1 K1 -144.7(7) . . . 4_565 ?
O2 Bi1 O1 K1 -10.0(6) 4_566 . . 4_565 ?
K1 Bi1 O1 K1 -144.9(3) 3_666 . . 4_565 ?
Bi1 S1 C1 C2 -37(2) . . . . ?
K1 S1 C1 C2 71(2) 3_666 . . . ?
K1 S1 C1 C2 -153.8(16) . . . . ?
Bi1 S1 C1 C3 -157(2) . . . . ?
K1 S1 C1 C3 -49(2) 3_666 . . . ?
K1 S1 C1 C3 86(2) . . . . ?
K1 O2 C2 O1 164(2) 1_554 . . . ?
Bi1 O2 C2 O1 -14(3) 4_565 . . . ?
K1 O2 C2 C1 -4(6) 1_554 . . . ?
Bi1 O2 C2 C1 178(3) 4_565 . . . ?
Bi1 O1 C2 O2 147(2) . . . . ?
Bi1 O1 C2 O2 15(3) 4_565 . . . ?
K1 O1 C2 O2 -97(2) 4_565 . . . ?
Bi1 O1 C2 C1 -43(3) . . . . ?
Bi1 O1 C2 C1 -175.7(19) 4_565 . . . ?
K1 O1 C2 C1 73(2) 4_565 . . . ?
C3 C1 C2 O2 -17(4) . . . . ?
S1 C1 C2 O2 -137(3) . . . . ?
C3 C1 C2 O1 174(3) . . . . ?
S1 C1 C2 O1 55(3) . . . . ?
